data_4101112
_publ_section_title
;
Mimicking [2,2]Paracyclophane Topology : Molecular Clips for the
 Coordination-Driven Co-facial Assembly of pi-Conjugated Systems
;
_journal_name_full 'Journal of the American Chemical Society'
_journal_paper_doi 10.1021/ja058617+
_journal_year 2006
_chemical_formula_moiety 'C77.50 H64 Cl13 Cu2 F12 N6 P4'
_chemical_formula_sum 'C77.5 H64 Cl13 Cu2 F12 N6 P4'
_chemical_formula_weight 2028.34
_space_group_IT_number 2
_symmetry_cell_setting triclinic
_symmetry_space_group_name_Hall '-P 1'
_symmetry_space_group_name_H-M 'P -1'
_cell_angle_alpha 104.45(3)
_cell_angle_beta 107.66(2)
_cell_angle_gamma 103.88(3)
_cell_formula_units_Z 2
_cell_length_a 13.525(11)
_cell_length_b 19.33(2)
_cell_length_c 20.169(16)
_cell_measurement_temperature 120(2)
_cell_volume 4571(7)
_diffrn_ambient_temperature 120(2)
_exptl_crystal_density_diffrn 1.467
_cod_original_formula_sum 'C77.50 H64 Cl13 Cu2 F12 N6 P4'
_cod_database_code 4101112

loop_
_symmetry_equiv_pos_as_xyz
'x, y, z'
'-x, -y, -z'

loop_
_atom_site_label
_atom_site_type_symbol
_atom_site_fract_x
_atom_site_fract_y
_atom_site_fract_z
_atom_site_U_iso_or_equiv
_atom_site_adp_type
_atom_site_occupancy
_atom_site_symmetry_multiplicity
_atom_site_calc_flag
_atom_site_refinement_flags
_atom_site_disorder_assembly
_atom_site_disorder_group
Cu1 Cu 0.71273(6) 0.25603(5) 0.20778(5) 0.0266(2) Uani 1 1 d . . .
Cu2 Cu 0.88382(6) 0.22787(5) 0.28891(5) 0.0298(2) Uani 1 1 d . . .
P1 P 0.73937(14) 0.13314(11) 0.18705(11) 0.0297(4) Uani 1 1 d . . .
P2 P 0.65420(13) 0.27792(10) 0.30271(10) 0.0251(4) Uani 1 1 d . . .
N1 N 0.5943(4) 0.2078(3) 0.0995(3) 0.0317(14) Uani 1 1 d . . .
N2 N 0.9055(5) 0.1397(4) 0.3302(4) 0.0456(17) Uani 1 1 d . . .
N3 N 0.9338(4) 0.3191(4) 0.3842(3) 0.0338(14) Uani 1 1 d . . .
C1 C 0.5895(5) 0.0915(4) 0.1296(4) 0.0284(16) Uani 1 1 d . . .
C2 C 0.5397(5) 0.0322(4) 0.1470(4) 0.0321(17) Uani 1 1 d . . .
C3 C 0.4162(6) -0.0093(5) 0.1181(4) 0.0398(19) Uani 1 1 d . . .
H3A H 0.3922 -0.0455 0.0685 0.048 Uiso 1 1 calc R . .
H3B H 0.3784 0.0272 0.1146 0.048 Uiso 1 1 calc R . .
C4 C 0.3824(7) -0.0515(7) 0.1671(7) 0.084(4) Uani 1 1 d . . .
H4A H 0.3848 -0.0146 0.2106 0.101 Uiso 1 1 calc R . .
H4B H 0.3066 -0.0855 0.1398 0.101 Uiso 1 1 calc R . .
C5 C 0.4519(7) -0.0966(6) 0.1920(6) 0.064(3) Uani 1 1 d . . .
H5A H 0.4402 -0.1385 0.1489 0.077 Uiso 1 1 calc R . .
H5B H 0.4259 -0.1184 0.2247 0.077 Uiso 1 1 calc R . .
C6 C 0.5770(6) -0.0532(5) 0.2327(5) 0.047(2) Uani 1 1 d . . .
H6A H 0.6162 -0.0886 0.2257 0.056 Uiso 1 1 calc R . .
H6B H 0.5942 -0.0319 0.2855 0.056 Uiso 1 1 calc R . .
C7 C 0.6182(6) 0.0123(4) 0.2045(4) 0.0351(17) Uani 1 1 d . . .
C8 C 0.7266(6) 0.0609(4) 0.2326(4) 0.0367(18) Uani 1 1 d . . .
C9 C 0.8246(6) 0.0684(5) 0.2979(5) 0.050(2) Uani 1 1 d . . .
C10 C 0.8363(8) 0.0097(7) 0.3276(8) 0.109(5) Uani 1 1 d . . .
H10 H 0.7837 -0.0389 0.3051 0.131 Uiso 1 1 calc R . .
C11 C 0.9318(9) 0.0280(9) 0.3932(10) 0.142(8) Uani 1 1 d . . .
H11 H 0.9411 -0.0092 0.4137 0.171 Uiso 1 1 calc R . .
C12 C 1.0101(8) 0.0998(7) 0.4264(7) 0.093(4) Uani 1 1 d . . .
H12 H 1.0701 0.1126 0.4704 0.111 Uiso 1 1 calc R . .
C13 C 0.9956(7) 0.1534(6) 0.3911(5) 0.064(3) Uani 1 1 d . . .
H13 H 1.0510 0.2007 0.4108 0.076 Uiso 1 1 calc R . .
C14 C 0.5394(6) 0.1290(4) 0.0769(4) 0.0352(18) Uani 1 1 d . . .
C15 C 0.4481(6) 0.0913(4) 0.0095(4) 0.0362(18) Uani 1 1 d . . .
H15 H 0.4122 0.0391 -0.0060 0.043 Uiso 1 1 calc R . .
C16 C 0.4109(7) 0.1335(5) -0.0347(5) 0.046(2) Uani 1 1 d . . .
H16 H 0.3496 0.1089 -0.0792 0.055 Uiso 1 1 calc R . .
C17 C 0.4653(7) 0.2121(5) -0.0124(4) 0.046(2) Uani 1 1 d . . .
H17 H 0.4417 0.2400 -0.0415 0.055 Uiso 1 1 calc R . .
C18 C 0.5567(6) 0.2466(5) 0.0552(4) 0.0346(17) Uani 1 1 d . . .
H18 H 0.5936 0.2986 0.0708 0.042 Uiso 1 1 calc R . .
C19 C 0.8010(5) 0.1040(4) 0.1194(4) 0.0377(19) Uani 1 1 d . . .
C20 C 0.8389(6) 0.0414(5) 0.1144(6) 0.058(3) Uani 1 1 d . . .
H20 H 0.8345 0.0138 0.1459 0.070 Uiso 1 1 calc R . .
C21 C 0.8845(7) 0.0214(6) 0.0594(7) 0.072(3) Uani 1 1 d . . .
H21 H 0.9079 -0.0205 0.0544 0.086 Uiso 1 1 calc R . .
C22 C 0.8938(7) 0.0628(7) 0.0148(5) 0.068(3) Uani 1 1 d . . .
H22 H 0.9237 0.0490 -0.0203 0.082 Uiso 1 1 calc R . .
C23 C 0.8585(6) 0.1271(6) 0.0209(5) 0.061(3) Uani 1 1 d . . .
H23 H 0.8656 0.1553 -0.0097 0.073 Uiso 1 1 calc R . .
C24 C 0.8131(5) 0.1473(5) 0.0734(4) 0.042(2) Uani 1 1 d . . .
H24 H 0.7906 0.1896 0.0781 0.051 Uiso 1 1 calc R . .
C31 C 0.7505(5) 0.2759(4) 0.3881(4) 0.0292(16) Uani 1 1 d . . .
C32 C 0.7019(6) 0.2199(4) 0.4110(4) 0.0316(17) Uani 1 1 d . . .
C33 C 0.7616(7) 0.1964(5) 0.4750(5) 0.050(2) Uani 1 1 d . . .
H33A H 0.8145 0.2416 0.5161 0.060 Uiso 1 1 calc R . .
H33B H 0.8021 0.1653 0.4586 0.060 Uiso 1 1 calc R . .
C34 C 0.6790(8) 0.1507(6) 0.5023(5) 0.068(3) Uani 1 1 d . . .
H34A H 0.7185 0.1314 0.5380 0.082 Uiso 1 1 calc R . .
H34B H 0.6482 0.1845 0.5270 0.082 Uiso 1 1 calc R . .
C35 C 0.5878(8) 0.0861(5) 0.4390(5) 0.059(3) Uani 1 1 d . . .
H35A H 0.5418 0.0561 0.4576 0.070 Uiso 1 1 calc R . .
H35B H 0.6185 0.0535 0.4128 0.070 Uiso 1 1 calc R . .
C36 C 0.5155(6) 0.1166(5) 0.3841(4) 0.0412(19) Uani 1 1 d . . .
H36A H 0.4671 0.0742 0.3388 0.049 Uiso 1 1 calc R . .
H36B H 0.4693 0.1366 0.4063 0.049 Uiso 1 1 calc R . .
C37 C 0.5819(6) 0.1790(4) 0.3637(4) 0.0324(17) Uani 1 1 d . . .
C38 C 0.5412(5) 0.2049(4) 0.3065(4) 0.0285(16) Uani 1 1 d . . .
C39 C 0.4273(5) 0.1821(4) 0.2471(4) 0.0289(16) Uani 1 1 d . . .
C40 C 0.3295(6) 0.1409(5) 0.2522(5) 0.047(2) Uani 1 1 d . . .
H40 H 0.3316 0.1264 0.2931 0.056 Uiso 1 1 calc R . .
N4 N 0.4270(5) 0.2052(4) 0.1877(3) 0.0386(15) Uani 1 1 d . . .
C41 C 0.2305(6) 0.1231(6) 0.1934(6) 0.060(3) Uani 1 1 d . . .
H41 H 0.1644 0.0973 0.1952 0.072 Uiso 1 1 calc R . .
C42 C 0.2291(6) 0.1437(5) 0.1313(5) 0.048(2) Uani 1 1 d . . .
H42 H 0.1636 0.1297 0.0906 0.057 Uiso 1 1 calc R . .
C43 C 0.3272(6) 0.1851(5) 0.1325(4) 0.0413(19) Uani 1 1 d . . .
H43 H 0.3254 0.2008 0.0923 0.050 Uiso 1 1 calc R . .
C44 C 0.8698(5) 0.3262(4) 0.4255(4) 0.0336(17) Uani 1 1 d . . .
C45 C 0.9125(6) 0.3796(5) 0.4973(4) 0.042(2) Uani 1 1 d . . .
H45 H 0.8667 0.3840 0.5233 0.051 Uiso 1 1 calc R . .
C46 C 1.0237(7) 0.4263(5) 0.5305(5) 0.051(2) Uani 1 1 d . . .
H46 H 1.0534 0.4602 0.5790 0.061 Uiso 1 1 calc R . .
C47 C 1.0899(6) 0.4206(5) 0.4878(5) 0.056(2) Uani 1 1 d . . .
H47 H 1.1634 0.4518 0.5074 0.067 Uiso 1 1 calc R . .
C48 C 1.0422(6) 0.3670(5) 0.4157(4) 0.043(2) Uani 1 1 d . . .
H48 H 1.0856 0.3635 0.3879 0.051 Uiso 1 1 calc R . .
C49 C 0.6334(5) 0.3710(4) 0.3322(4) 0.0282(16) Uani 1 1 d . . .
C50 C 0.6804(5) 0.4310(4) 0.3108(4) 0.0321(17) Uani 1 1 d . . .
H50 H 0.7181 0.4225 0.2797 0.038 Uiso 1 1 calc R . .
C51 C 0.6715(6) 0.5032(5) 0.3355(4) 0.0391(19) Uani 1 1 d . . .
H51 H 0.7028 0.5416 0.3204 0.047 Uiso 1 1 calc R . .
C52 C 0.6156(6) 0.5175(5) 0.3828(4) 0.0383(18) Uani 1 1 d . . .
H52 H 0.6099 0.5652 0.3996 0.046 Uiso 1 1 calc R . .
C53 C 0.5681(7) 0.4577(5) 0.4045(4) 0.045(2) Uani 1 1 d . . .
H53 H 0.5296 0.4664 0.4351 0.054 Uiso 1 1 calc R . .
C54 C 0.5776(6) 0.3847(4) 0.3807(4) 0.0373(18) Uani 1 1 d . . .
H54 H 0.5477 0.3466 0.3967 0.045 Uiso 1 1 calc R . .
N6 N 0.8126(4) 0.3438(3) 0.1947(3) 0.0329(14) Uani 1 1 d . . .
C60 C 0.8760(5) 0.3790(4) 0.1759(4) 0.0327(17) Uani 1 1 d . . .
C61 C 0.9549(6) 0.4173(5) 0.1506(5) 0.0396(19) Uani 1 1 d . . .
C62 C 0.9288(6) 0.3998(5) 0.0746(5) 0.047(2) Uani 1 1 d . . .
H62 H 0.8584 0.3681 0.0406 0.056 Uiso 1 1 calc R . .
C63 C 1.0598(6) 0.4678(5) 0.2016(5) 0.047(2) Uani 1 1 d . . .
H63 H 1.0767 0.4808 0.2523 0.056 Uiso 1 1 calc R . .
C64 C 1.0101(6) 0.4307(6) 0.0498(5) 0.052(2) Uani 1 1 d . . .
H64 H 0.9928 0.4188 -0.0009 0.062 Uiso 1 1 calc R . .
C65 C 1.1393(7) 0.4987(5) 0.1755(6) 0.057(2) Uani 1 1 d . . .
H65 H 1.2082 0.5329 0.2094 0.068 Uiso 1 1 calc R . .
C66 C 1.1164(6) 0.4790(5) 0.0999(5) 0.044(2) Uani 1 1 d . . .
C67 C 1.2061(6) 0.5091(5) 0.0757(5) 0.047(2) Uani 1 1 d . . .
H67 H 1.2694 0.5475 0.1122 0.057 Uiso 1 1 calc R . .
C68 C 1.2057(7) 0.4874(6) 0.0085(6) 0.061(3) Uani 1 1 d . . .
H68 H 1.1414 0.4504 -0.0284 0.073 Uiso 1 1 calc R . .
N7 N 1.0063(4) 0.2602(4) 0.2509(3) 0.0362(15) Uani 1 1 d . . .
C70 C 1.0738(5) 0.2802(4) 0.2287(4) 0.0302(16) Uani 1 1 d . . .
C71 C 1.1555(6) 0.3079(4) 0.1989(4) 0.0343(17) Uani 1 1 d . . .
C72 C 1.1211(6) 0.2960(5) 0.1232(5) 0.042(2) Uani 1 1 d . . .
H72 H 1.0475 0.2700 0.0918 0.051 Uiso 1 1 calc R . .
C73 C 1.2682(5) 0.3462(4) 0.2477(5) 0.0390(19) Uani 1 1 d . . .
H73 H 1.2909 0.3535 0.2981 0.047 Uiso 1 1 calc R . .
C74 C 1.2011(7) 0.3242(5) 0.0946(5) 0.050(2) Uani 1 1 d . A .
H74 H 1.1789 0.3167 0.0442 0.060 Uiso 1 1 calc R . .
C75 C 1.3435(6) 0.3727(5) 0.2175(6) 0.056(3) Uani 1 1 d . A .
H75 H 1.4174 0.3976 0.2489 0.068 Uiso 1 1 calc R . .
C76 C 1.3127(7) 0.3632(5) 0.1420(6) 0.055(3) Uani 1 1 d . . .
C770 C 1.4193(18) 0.3999(12) 0.1317(14) 0.041(5) Uani 0.509(9) 1 d P A 1
H770 H 1.4860 0.4257 0.1723 0.049 Uiso 0.509(9) 1 calc PR A 1
C781 C 1.4128(14) 0.3935(10) 0.0641(11) 0.042(5) Uani 0.509(9) 1 d P A 1
H781 H 1.3495 0.3689 0.0209 0.050 Uiso 0.509(9) 1 calc PR A 1
C772 C 1.3728(14) 0.3805(10) 0.0920(12) 0.029(4) Uani 0.509(9) 1 d P A 2
H772 H 1.3374 0.3619 0.0406 0.035 Uiso 0.509(9) 1 calc PR A 2
C780 C 1.4832(12) 0.4256(8) 0.1276(9) 0.027(3) Uani 0.509(9) 1 d P A 2
H780 H 1.5212 0.4467 0.1788 0.033 Uiso 0.509(9) 1 calc PR A 2
C79 C 1.5349(15) 0.4359(9) 0.0698(13) 0.130(8) Uani 1 1 d . . .
C80 C 1.5154(10) 0.4103(7) -0.0057(11) 0.118(7) Uani 1 1 d . A .
H80 H 1.4460 0.3762 -0.0389 0.142 Uiso 1 1 calc R . .
C81 C 1.6396(14) 0.4849(9) 0.1167(9) 0.109(6) Uani 1 1 d . A .
H81 H 1.6547 0.5023 0.1673 0.131 Uiso 1 1 calc R . .
C82 C 1.5972 0.4338 -0.0342 0.082(4) Uani 1 1 d . . .
H82 H 1.5807 0.4159 -0.0849 0.099 Uiso 1 1 calc R A .
C83 C 1.7266 0.5107 0.0933 0.093(4) Uani 1 1 d . . .
H83 H 1.7964 0.5436 0.1271 0.111 Uiso 1 1 calc R A .
C84 C 1.2985(8) 0.5163(6) -0.0147(6) 0.069(3) Uani 1 1 d . . .
P10 P 0.1251(3) 0.1873(3) 0.87131(19) 0.0964(12) Uani 1 1 d . . .
F10 F 0.1934(7) 0.1825(6) 0.9506(4) 0.144(4) Uani 1 1 d . . .
F11 F 0.0560(7) 0.1899(5) 0.7913(4) 0.132(3) Uani 1 1 d . . .
F12 F 0.025(4) 0.0897(17) 0.8475(17) 0.25(2) Uani 0.50 1 d P . .
F13 F 0.149(3) 0.1149(16) 0.8367(13) 0.146(13) Uani 0.50 1 d P . .
F14 F 0.195(6) 0.150(3) 0.8348(17) 0.36(5) Uani 0.50 1 d P . .
F15 F 0.193(2) 0.2676(14) 0.9012(14) 0.179(12) Uani 0.50 1 d P . .
F16 F 0.105(2) 0.2662(17) 0.9069(8) 0.124(8) Uani 0.50 1 d P . .
F17 F 0.0346(14) 0.2029(17) 0.9059(11) 0.106(6) Uani 0.50 1 d P . .
P20 P 0.32645(17) 0.27592(13) 0.45737(12) 0.0423(5) Uani 1 1 d . . .
F20 F 0.2668(4) 0.1868(3) 0.4424(3) 0.0713(16) Uani 1 1 d . . .
F21 F 0.2355(5) 0.2990(4) 0.4854(4) 0.095(2) Uani 1 1 d . . .
F22 F 0.2479(6) 0.2650(4) 0.3765(3) 0.103(2) Uani 1 1 d . . .
F23 F 0.4009(4) 0.2897(4) 0.5430(3) 0.090(2) Uani 1 1 d . . .
F24 F 0.4185(6) 0.2547(4) 0.4319(5) 0.113(3) Uani 1 1 d . . .
F25 F 0.3883(4) 0.3646(3) 0.4721(3) 0.0655(15) Uani 1 1 d . . .
C100 C 0.4616(17) 0.2974(8) 0.7153(9) 0.151(7) Uani 1 1 d . . .
H10A H 0.5193 0.2756 0.7164 0.181 Uiso 1 1 calc R . .
H10B H 0.4094 0.2794 0.6643 0.181 Uiso 1 1 calc R . .
Cl11 Cl 0.3887(5) 0.2644(3) 0.7738(3) 0.161(2) Uani 1 1 d . . .
Cl12 Cl 0.5204(3) 0.39809(19) 0.74791(18) 0.0883(9) Uani 1 1 d . . .
C200 C 1.090(3) 0.2942(15) 0.6930(14) 0.090(9) Uani 0.48 1 d P . .
Cl20 Cl 1.0713(14) 0.3955(10) 0.7130(8) 0.126(6) Uani 0.50 1 d P . .
Cl21 Cl 1.1341(5) 0.2809(3) 0.6126(3) 0.0729(16) Uani 0.50 1 d P . .
Cl22 Cl 1.1372 0.2597 0.6155 1.21(5) Uani 1 1 d . . .
C400 C 0.6465(9) 0.4138(9) 0.5943(7) 0.106(5) Uani 1 1 d . . .
H40A H 0.5977 0.3866 0.5427 0.128 Uiso 1 1 calc R . .
H40B H 0.6012 0.4250 0.6219 0.128 Uiso 1 1 calc R . .
Cl41 Cl 0.7136(4) 0.3532(2) 0.6280(2) 0.1251(14) Uani 1 1 d . . .
Cl42 Cl 0.7335(3) 0.49745(19) 0.60099(17) 0.1006(11) Uani 1 1 d . . .
C500 C 0.3911 0.1046 0.5480 0.110(5) Uani 1 1 d . . .
Cl52 Cl 0.5169 0.1262 0.6181 0.0961(10) Uani 1 1 d . . .
C700 C 0.8498(18) 0.2570(16) 0.8151(10) 0.195(11) Uani 1 1 d . . .
Cl71 Cl 1.039(2) 0.3710(12) 0.7021(17) 0.087(8) Uani 0.25 1 d P . .
Cl72 Cl 0.7691(9) 0.2893(7) 0.8576(7) 0.111(3) Uani 0.50 1 d P . .
Cl73 Cl 0.785(3) 0.0448(15) 0.6515(12) 0.53(3) Uani 0.50 1 d P . .
Cl80 Cl 0.7402 0.0383 0.6612 0.134(15) Uani 0.25 1 d P . .
Cl81 Cl 0.9029 0.0820 0.5957 0.167(2) Uani 1 1 d . . .
F18 F 0.022(2) 0.1449(19) 0.8728(18) 0.149(11) Uani 0.50 1 d P . .
F19 F 0.2414(13) 0.241(2) 0.8689(14) 0.159(13) Uani 0.50 1 d P . .
C900 C 1.0202 0.1612 0.5925 0.88(9) Uani 1 1 d . . .
H90A H 0.9808 0.1555 0.5414 1.051 Uiso 1 1 calc R . .
H90B H 1.0668 0.1305 0.5883 1.051 Uiso 1 1 calc R . .
Cl47 Cl 0.964(6) 0.300(4) 0.683(2) 0.43(4) Uani 0.25 1 d P . .
Cl85 Cl 0.7938 0.0426 0.7844 0.59(3) Uani 0.50 1 d P . .
Cl99 Cl 0.8628 -0.0047 0.6745 0.366(15) Uani 0.50 1 d P . .
Cl76 Cl 0.9106(15) 0.3249(10) 0.7985(10) 0.116(6) Uani 0.25 1 d P . .
Cl77 Cl 0.8061(18) 0.2262(15) 0.7205(9) 0.130(9) Uani 0.25 1 d P . .
Cl78 Cl 0.767(2) 0.2589(19) 0.743(2) 0.28(2) Uani 0.25 1 d P . .
Cl79 Cl 0.8114(19) 0.2665(9) 0.8893(11) 0.267(11) Uani 0.50 1 d P . .
Cl54 Cl 0.2841 0.1181 0.5800 0.090(3) Uani 0.50 1 d P . .
Cl53 Cl 0.2763(8) 0.0769(7) 0.5729(6) 0.154(5) Uani 0.50 1 d P . .
Cl95 Cl 0.7425(10) 0.0275(8) 0.6616(10) 0.069(6) Uani 0.25 1 d P . .

loop_
_atom_site_aniso_label
_atom_site_aniso_U_11
_atom_site_aniso_U_22
_atom_site_aniso_U_33
_atom_site_aniso_U_23
_atom_site_aniso_U_13
_atom_site_aniso_U_12
Cu1 0.0222(4) 0.0296(5) 0.0276(5) 0.0072(4) 0.0123(4) 0.0076(4)
Cu2 0.0213(4) 0.0336(5) 0.0335(5) 0.0099(4) 0.0124(4) 0.0074(4)
P1 0.0229(9) 0.0287(11) 0.0362(11) 0.0074(9) 0.0121(8) 0.0097(8)
P2 0.0210(8) 0.0283(10) 0.0256(10) 0.0079(8) 0.0097(7) 0.0083(7)
N1 0.029(3) 0.036(4) 0.034(4) 0.012(3) 0.015(3) 0.014(3)
N2 0.028(3) 0.042(4) 0.056(5) 0.021(4) 0.006(3) 0.003(3)
N3 0.019(3) 0.041(4) 0.035(4) 0.008(3) 0.006(3) 0.010(3)
C1 0.023(3) 0.023(4) 0.029(4) -0.001(3) 0.006(3) 0.007(3)
C2 0.027(3) 0.025(4) 0.033(4) -0.003(3) 0.011(3) 0.004(3)
C3 0.027(4) 0.037(5) 0.045(5) 0.009(4) 0.012(4) -0.001(3)
C4 0.040(5) 0.095(9) 0.096(9) 0.044(8) 0.017(6) -0.013(6)
C5 0.044(5) 0.058(7) 0.084(8) 0.035(6) 0.023(5) 0.000(5)
C6 0.048(5) 0.037(5) 0.050(5) 0.016(4) 0.015(4) 0.009(4)
C7 0.039(4) 0.022(4) 0.037(4) 0.001(3) 0.014(4) 0.008(3)
C8 0.030(4) 0.032(4) 0.045(5) 0.011(4) 0.012(4) 0.011(3)
C9 0.034(4) 0.040(5) 0.069(6) 0.032(5) 0.004(4) 0.006(4)
C10 0.039(5) 0.077(9) 0.169(13) 0.081(9) -0.019(7) -0.012(5)
C11 0.053(6) 0.131(13) 0.212(17) 0.134(13) -0.022(9) -0.002(8)
C12 0.054(6) 0.098(10) 0.088(9) 0.061(8) -0.020(6) -0.005(6)
C13 0.043(5) 0.063(7) 0.065(7) 0.032(6) -0.002(5) 0.003(5)
C14 0.027(4) 0.036(5) 0.038(5) 0.003(4) 0.013(3) 0.012(3)
C15 0.034(4) 0.033(4) 0.034(4) -0.001(4) 0.010(3) 0.015(3)
C16 0.042(4) 0.043(5) 0.038(5) 0.000(4) 0.005(4) 0.017(4)
C17 0.050(5) 0.054(6) 0.034(5) 0.011(4) 0.013(4) 0.025(4)
C18 0.039(4) 0.038(5) 0.032(4) 0.014(4) 0.015(3) 0.018(4)
C19 0.018(3) 0.035(5) 0.041(5) -0.005(4) 0.006(3) 0.002(3)
C20 0.036(4) 0.053(6) 0.078(7) 0.003(5) 0.023(5) 0.024(4)
C21 0.040(5) 0.064(7) 0.091(9) -0.006(6) 0.025(6) 0.017(5)
C22 0.026(4) 0.102(9) 0.051(6) -0.016(6) 0.019(4) 0.017(5)
C23 0.031(4) 0.076(7) 0.045(6) -0.014(5) 0.014(4) 0.005(5)
C24 0.021(3) 0.055(6) 0.033(5) -0.006(4) 0.010(3) 0.007(4)
C31 0.019(3) 0.031(4) 0.033(4) 0.004(3) 0.011(3) 0.008(3)
C32 0.035(4) 0.037(4) 0.036(4) 0.017(4) 0.023(3) 0.017(3)
C33 0.045(5) 0.069(6) 0.052(5) 0.039(5) 0.020(4) 0.026(4)
C34 0.085(7) 0.086(8) 0.057(7) 0.050(6) 0.034(6) 0.035(7)
C35 0.083(7) 0.051(6) 0.071(7) 0.035(6) 0.052(6) 0.031(5)
C36 0.045(4) 0.044(5) 0.041(5) 0.020(4) 0.024(4) 0.013(4)
C37 0.037(4) 0.029(4) 0.036(4) 0.011(4) 0.019(3) 0.014(3)
C38 0.028(3) 0.029(4) 0.027(4) 0.004(3) 0.016(3) 0.008(3)
C39 0.024(3) 0.027(4) 0.032(4) -0.001(3) 0.016(3) 0.008(3)
C40 0.030(4) 0.050(5) 0.051(5) 0.008(4) 0.019(4) 0.003(4)
N4 0.029(3) 0.045(4) 0.040(4) 0.011(3) 0.012(3) 0.016(3)
C41 0.026(4) 0.067(7) 0.073(7) 0.011(6) 0.021(4) 0.004(4)
C42 0.022(4) 0.044(5) 0.046(5) -0.010(4) -0.004(4) 0.008(4)
C43 0.031(4) 0.051(5) 0.043(5) 0.012(4) 0.011(4) 0.024(4)
C44 0.027(4) 0.036(5) 0.036(4) 0.012(4) 0.011(3) 0.010(3)
C45 0.034(4) 0.055(6) 0.031(4) 0.007(4) 0.011(4) 0.013(4)
C46 0.044(5) 0.065(6) 0.032(5) 0.005(4) 0.007(4) 0.021(4)
C47 0.027(4) 0.060(6) 0.056(6) 0.001(5) 0.002(4) 0.009(4)
C48 0.021(3) 0.052(5) 0.041(5) 0.004(4) 0.009(3) 0.004(4)
C49 0.023(3) 0.030(4) 0.024(4) 0.002(3) 0.005(3) 0.010(3)
C50 0.027(3) 0.026(4) 0.041(5) 0.008(4) 0.017(3) 0.005(3)
C51 0.029(4) 0.037(5) 0.045(5) 0.013(4) 0.009(4) 0.006(3)
C52 0.038(4) 0.034(5) 0.043(5) 0.009(4) 0.015(4) 0.018(4)
C53 0.055(5) 0.046(5) 0.038(5) 0.007(4) 0.025(4) 0.024(4)
C54 0.044(4) 0.036(5) 0.038(5) 0.011(4) 0.022(4) 0.018(4)
N6 0.027(3) 0.032(4) 0.038(4) 0.011(3) 0.011(3) 0.010(3)
C60 0.026(3) 0.039(5) 0.036(4) 0.017(4) 0.013(3) 0.011(3)
C61 0.040(4) 0.044(5) 0.056(5) 0.033(4) 0.029(4) 0.020(4)
C62 0.029(4) 0.070(6) 0.058(6) 0.041(5) 0.022(4) 0.018(4)
C63 0.034(4) 0.052(6) 0.050(5) 0.010(4) 0.024(4) 0.005(4)
C64 0.045(5) 0.083(7) 0.051(6) 0.046(5) 0.027(4) 0.028(5)
C65 0.035(4) 0.060(6) 0.075(7) 0.023(5) 0.029(5) 0.007(4)
C66 0.032(4) 0.059(6) 0.062(6) 0.039(5) 0.024(4) 0.024(4)
C67 0.040(4) 0.059(6) 0.067(6) 0.036(5) 0.036(5) 0.025(4)
C68 0.051(5) 0.069(7) 0.098(8) 0.054(6) 0.047(6) 0.031(5)
N7 0.024(3) 0.045(4) 0.044(4) 0.018(3) 0.018(3) 0.009(3)
C70 0.023(3) 0.039(5) 0.029(4) 0.013(4) 0.008(3) 0.011(3)
C71 0.031(4) 0.040(5) 0.042(5) 0.019(4) 0.020(4) 0.017(3)
C72 0.041(4) 0.052(5) 0.043(5) 0.026(4) 0.018(4) 0.020(4)
C73 0.024(3) 0.045(5) 0.053(5) 0.022(4) 0.016(4) 0.013(3)
C74 0.063(6) 0.057(6) 0.053(6) 0.028(5) 0.037(5) 0.035(5)
C75 0.023(4) 0.052(6) 0.104(8) 0.040(6) 0.027(5) 0.013(4)
C76 0.057(5) 0.051(6) 0.110(8) 0.056(6) 0.066(6) 0.037(5)
C770 0.023(10) 0.046(13) 0.056(15) 0.023(12) 0.012(10) 0.015(9)
C781 0.032(9) 0.051(11) 0.065(13) 0.030(10) 0.037(10) 0.021(8)
C772 0.022(9) 0.044(11) 0.024(10) 0.015(9) 0.011(8) 0.010(8)
C780 0.024(7) 0.030(9) 0.031(9) 0.016(7) 0.014(7) 0.007(7)
C79 0.163(14) 0.120(13) 0.29(2) 0.158(15) 0.203(17) 0.112(12)
C80 0.108(10) 0.085(9) 0.29(2) 0.136(13) 0.158(13) 0.080(8)
C81 0.174(14) 0.134(13) 0.166(15) 0.120(12) 0.155(14) 0.116(12)
C82 0.069(7) 0.084(8) 0.173(12) 0.090(9) 0.096(8) 0.052(6)
C83 0.116(9) 0.125(11) 0.141(11) 0.101(10) 0.111(9) 0.082(9)
C84 0.084(7) 0.101(9) 0.105(9) 0.086(8) 0.077(7) 0.070(7)
P10 0.100(3) 0.116(3) 0.059(2) 0.026(2) 0.0006(19) 0.059(3)
F10 0.161(7) 0.228(11) 0.062(5) 0.044(6) 0.016(5) 0.141(8)
F11 0.141(6) 0.128(7) 0.075(5) 0.019(5) -0.028(5) 0.066(6)
F12 0.42(6) 0.084(18) 0.110(19) 0.033(16) -0.03(3) 0.02(3)
F13 0.23(2) 0.083(16) 0.068(14) -0.002(11) -0.042(16) 0.108(17)
F14 0.86(13) 0.37(6) 0.10(2) 0.15(3) 0.24(4) 0.51(8)
F15 0.12(2) 0.107(17) 0.15(2) -0.025(15) -0.040(18) -0.041(17)
F16 0.144(18) 0.16(2) 0.054(9) 0.016(11) -0.007(11) 0.115(19)
F17 0.064(9) 0.118(17) 0.114(14) 0.049(15) 0.000(9) 0.028(12)
P20 0.0441(12) 0.0479(14) 0.0409(13) 0.0170(11) 0.0208(10) 0.0191(10)
F20 0.061(3) 0.052(4) 0.089(4) 0.032(3) 0.016(3) 0.010(3)
F21 0.057(3) 0.093(5) 0.109(5) -0.008(4) 0.041(4) 0.013(3)
F22 0.129(5) 0.095(5) 0.049(4) 0.036(4) -0.003(4) 0.015(4)
F23 0.062(3) 0.107(5) 0.074(4) 0.046(4) 0.001(3) 0.003(3)
F24 0.109(5) 0.061(4) 0.187(8) 0.008(4) 0.114(6) 0.022(4)
F25 0.088(4) 0.046(3) 0.075(4) 0.021(3) 0.050(3) 0.020(3)
C100 0.28(2) 0.084(11) 0.141(14) 0.033(10) 0.150(16) 0.060(13)
Cl11 0.253(6) 0.123(4) 0.112(3) 0.044(3) 0.098(4) 0.038(4)
Cl12 0.098(2) 0.089(2) 0.090(2) 0.0404(19) 0.0347(18) 0.0456(18)
C200 0.15(2) 0.087(18) 0.088(18) 0.029(15) 0.097(19) 0.083(19)
Cl20 0.112(11) 0.206(18) 0.095(10) 0.062(11) 0.067(9) 0.068(11)
Cl21 0.122(5) 0.047(3) 0.052(3) 0.014(2) 0.048(3) 0.017(3)
Cl22 0.56(4) 0.90(8) 1.77(12) 0.41(8) 0.27(6) -0.11(4)
C400 0.061(7) 0.190(15) 0.077(8) 0.083(10) 0.024(6) 0.022(8)
Cl41 0.172(4) 0.065(2) 0.105(3) 0.012(2) 0.027(3) 0.038(2)
Cl42 0.125(3) 0.082(2) 0.0584(18) 0.0116(16) 0.0158(18) 0.012(2)
C500 0.167(13) 0.132(12) 0.145(13) 0.109(11) 0.117(12) 0.107(11)
Cl52 0.126(3) 0.081(2) 0.095(2) 0.0341(19) 0.066(2) 0.025(2)
C700 0.178(19) 0.32(3) 0.099(14) 0.035(17) 0.031(13) 0.18(2)
Cl71 0.078(13) 0.049(8) 0.088(12) 0.001(8) -0.005(9) 0.016(8)
Cl72 0.109(6) 0.079(6) 0.116(8) 0.010(5) 0.031(5) 0.024(5)
Cl73 0.78(6) 0.32(3) 0.194(18) 0.20(2) -0.03(3) -0.15(4)
Cl80 0.045(10) 0.22(3) 0.109(17) 0.116(19) 0.007(10) -0.036(11)
Cl81 0.202(5) 0.205(6) 0.160(5) 0.099(4) 0.091(4) 0.119(5)
F18 0.16(2) 0.103(18) 0.18(3) 0.10(2) 0.047(18) 0.008(18)
F19 0.054(9) 0.29(4) 0.17(2) 0.15(3) 0.046(11) 0.044(14)
C900 0.14(2) 0.99(13) 1.8(2) 1.24(16) 0.13(6) 0.17(5)
Cl47 0.62(10) 0.66(11) 0.15(3) 0.15(5) 0.12(5) 0.48(10)
Cl85 0.24(2) 0.28(3) 1.18(10) 0.15(5) 0.28(4) 0.06(2)
Cl99 0.237(18) 0.61(5) 0.25(2) 0.11(3) 0.078(17) 0.20(3)
Cl76 0.163(14) 0.123(13) 0.153(15) 0.106(13) 0.092(13) 0.107(12)
Cl77 0.140(15) 0.23(2) 0.049(7) 0.050(11) 0.025(9) 0.132(16)
Cl78 0.15(2) 0.23(3) 0.34(4) 0.24(3) -0.09(2) -0.036(19)
Cl79 0.33(3) 0.118(13) 0.197(18) -0.032(11) 0.095(17) -0.088(14)
Cl54 0.055(3) 0.104(6) 0.096(5) 0.067(5) 0.005(3) 0.002(4)
Cl53 0.200(9) 0.303(14) 0.175(9) 0.209(10) 0.153(8) 0.216(10)
Cl95 0.053(10) 0.049(8) 0.145(18) 0.055(10) 0.061(11) 0.033(8)

loop_
_geom_bond_atom_site_label_1
_geom_bond_atom_site_label_2
_geom_bond_distance
_geom_bond_site_symmetry_2
_geom_bond_publ_flag
Cu1 N6 2.028(6) . ?
Cu1 N1 2.086(6) . ?
Cu1 P2 2.269(2) . ?
Cu1 P1 2.440(3) . ?
Cu1 Cu2 2.661(2) . ?
Cu2 N3 2.051(6) . ?
Cu2 N7 2.058(6) . ?
Cu2 N2 2.117(7) . ?
Cu2 P1 2.315(3) . ?
P1 C19 1.844(8) . ?
P1 C1 1.851(7) . ?
P1 C8 1.856(8) . ?
P2 C31 1.834(7) . ?
P2 C38 1.850(7) . ?
P2 C49 1.866(7) . ?
N1 C18 1.364(9) . ?
N1 C14 1.409(9) . ?
N2 C13 1.357(10) . ?
N2 C9 1.384(10) . ?
N3 C48 1.378(9) . ?
N3 C44 1.378(9) . ?
C1 C2 1.365(10) . ?
C1 C14 1.513(10) . ?
C2 C7 1.515(10) . ?
C2 C3 1.519(9) . ?
C3 C4 1.532(12) . ?
C4 C5 1.490(14) . ?
C5 C6 1.541(11) . ?
C6 C7 1.565(10) . ?
C7 C8 1.387(10) . ?
C8 C9 1.505(10) . ?
C9 C10 1.429(13) . ?
C10 C11 1.433(15) . ?
C11 C12 1.377(17) . ?
C12 C13 1.413(13) . ?
C14 C15 1.400(10) . ?
C15 C16 1.415(11) . ?
C16 C17 1.404(12) . ?
C17 C18 1.401(11) . ?
C19 C24 1.416(11) . ?
C19 C20 1.418(11) . ?
C20 C21 1.441(14) . ?
C21 C22 1.359(15) . ?
C22 C23 1.426(15) . ?
C23 C24 1.398(11) . ?
C31 C32 1.382(9) . ?
C31 C44 1.503(9) . ?
C32 C37 1.496(10) . ?
C32 C33 1.536(10) . ?
C33 C34 1.574(11) . ?
C34 C35 1.491(14) . ?
C35 C36 1.572(11) . ?
C36 C37 1.543(10) . ?
C37 C38 1.386(10) . ?
C38 C39 1.514(9) . ?
C39 N4 1.379(9) . ?
C39 C40 1.418(10) . ?
C40 C41 1.390(12) . ?
N4 C43 1.354(9) . ?
C41 C42 1.403(12) . ?
C42 C43 1.364(11) . ?
C44 C45 1.400(11) . ?
C45 C46 1.400(11) . ?
C46 C47 1.421(12) . ?
C47 C48 1.401(11) . ?
C49 C50 1.413(10) . ?
C49 C54 1.418(10) . ?
C50 C51 1.407(11) . ?
C51 C52 1.401(10) . ?
C52 C53 1.417(11) . ?
C53 C54 1.422(11) . ?
N6 C60 1.178(8) . ?
C60 C61 1.445(9) . ?
C61 C62 1.396(11) . ?
C61 C63 1.404(11) . ?
C62 C64 1.408(10) . ?
C63 C65 1.407(10) . ?
C64 C66 1.402(12) . ?
C65 C66 1.391(12) . ?
C66 C67 1.486(10) . ?
C67 C68 1.312(13) . ?
C68 C84 1.504(11) . ?
N7 C70 1.160(8) . ?
C70 C71 1.466(9) . ?
C71 C72 1.394(10) . ?
C71 C73 1.423(10) . ?
C72 C74 1.434(11) . ?
C73 C75 1.398(11) . ?
C74 C76 1.407(13) . ?
C75 C76 1.403(13) . ?
C76 C772 1.524(19) . ?
C76 C770 1.55(2) . ?
C770 C781 1.31(3) . ?
C781 C79 1.61(2) . ?
C772 C780 1.38(2) . ?
C780 C79 1.56(2) . ?
C79 C81 1.38(2) . ?
C79 C80 1.40(2) . ?
C80 C82 1.426(10) . ?
C81 C83 1.426(12) . ?
C82 C84 1.386(12) 2_865 ?
C83 C84 1.440(11) 2_865 ?
C84 C82 1.386(12) 2_865 ?
C84 C83 1.440(11) 2_865 ?
P10 F18 1.45(2) . ?
P10 F15 1.46(2) . ?
P10 F13 1.56(2) . ?
P10 F14 1.55(4) . ?
P10 F11 1.620(7) . ?
P10 F10 1.625(7) . ?
P10 F17 1.63(2) . ?
P10 F16 1.641(18) . ?
P10 F19 1.683(18) . ?
P10 F12 1.89(3) . ?
F12 F18 1.08(4) . ?
F12 F13 1.73(5) . ?
F13 F14 0.82(9) . ?
F14 F19 1.59(5) . ?
F15 F19 1.17(4) . ?
F15 F16 1.23(3) . ?
F16 F17 1.35(3) . ?
F17 F18 1.09(3) . ?
P20 F22 1.582(6) . ?
P20 F24 1.584(6) . ?
P20 F21 1.610(6) . ?
P20 F20 1.623(6) . ?
P20 F25 1.623(6) . ?
P20 F23 1.629(6) . ?
C100 Cl12 1.777(15) . ?
C100 Cl11 1.883(14) . ?
C200 Cl47 1.69(6) . ?
C200 Cl71 1.77(4) . ?
C200 Cl21 1.87(2) . ?
C200 Cl22 1.891(18) . ?
C200 Cl20 1.99(3) . ?
Cl20 Cl71 0.50(3) . ?
Cl20 Cl47 1.87(8) . ?
Cl22 C900 2.0031(18) . ?
C400 Cl42 1.702(13) . ?
C400 Cl41 1.786(13) . ?
C500 Cl52 1.7246(12) . ?
C500 Cl53 1.777(8) . ?
C500 Cl54 1.8005(11) . ?
C700 Cl76 1.54(3) . ?
C700 Cl78 1.56(3) . ?
C700 Cl77 1.71(2) . ?
C700 Cl79 1.71(3) . ?
C700 Cl72 1.72(2) . ?
Cl71 Cl47 1.38(8) . ?
Cl72 Cl79 0.99(2) . ?
Cl72 Cl78 2.24(5) . ?
Cl73 Cl80 0.68(4) . ?
Cl73 Cl95 0.70(3) . ?
Cl73 Cl99 1.63(4) . ?
Cl73 Cl81 2.30(3) . ?
Cl80 Cl99 2.0037(13) . ?
Cl80 Cl85 2.3410(19) . ?
Cl81 C900 1.9518(14) . ?
Cl85 Cl95 2.280(18) . ?
Cl99 Cl95 1.847(11) . ?
Cl76 Cl78 1.85(3) . ?
Cl76 Cl77 1.99(3) . ?
Cl77 Cl78 1.02(5) . ?
Cl54 Cl53 0.748(11) . ?
